data_7108195
loop_
_publ_author_name
'Yuichiro Tokoro'
'Hyeonuk Yeo'
'Kazuo Tanaka'
'Yoshiki Chujo'

_publ_section_title
;
 Synthesis of benzo[h]quinoline-based neutral pentacoordinate
 organosilicon complexes
;
_journal_name_full Chem.Commun.
_journal_page_first 8541
_journal_paper_doi 10.1039/c2cc34440h
_journal_volume 48
_journal_year 2012
_chemical_formula_sum 'C34 H17 F12 N Si'
_chemical_formula_weight 695.58
_chemical_name_systematic
;
?
;
_space_group_IT_number 33
_symmetry_cell_setting orthorhombic
_symmetry_space_group_name_Hall 'P 2c -2n'
_symmetry_space_group_name_H-M 'P n a 21'
_atom_sites_solution_hydrogens geom
_atom_sites_solution_primary direct
_atom_sites_solution_secondary difmap
_audit_creation_method SHELXL-97
_cell_angle_alpha 90.00
_cell_angle_beta 90.00
_cell_angle_gamma 90.00
_cell_formula_units_Z 4
_cell_length_a 7.3912(9)
_cell_length_b 19.057(2)
_cell_length_c 21.384(2)
_cell_measurement_temperature 93(2)
_cell_volume 3012.0(6)
_computing_structure_refinement 'SHELXL-97 (Sheldrick, 1997)'
_computing_structure_solution 'SHELXS-97 (Sheldrick, 1990)'
_diffrn_ambient_temperature 93(2)
_diffrn_measured_fraction_theta_full 0.997
_diffrn_measured_fraction_theta_max 0.997
_diffrn_radiation_monochromator graphite
_diffrn_radiation_source 'fine-focus sealed tube'
_diffrn_radiation_type MoK\a
_diffrn_radiation_wavelength 0.71075
_diffrn_reflns_av_R_equivalents 0.0267
_diffrn_reflns_av_sigmaI/netI 0.0233
_diffrn_reflns_limit_h_max 8
_diffrn_reflns_limit_h_min -8
_diffrn_reflns_limit_k_max 22
_diffrn_reflns_limit_k_min -22
_diffrn_reflns_limit_l_max 25
_diffrn_reflns_limit_l_min -25
_diffrn_reflns_number 21531
_diffrn_reflns_theta_full 25.00
_diffrn_reflns_theta_max 25.00
_diffrn_reflns_theta_min 3.05
_exptl_absorpt_coefficient_mu 0.179
_exptl_absorpt_correction_T_max 0.9823
_exptl_absorpt_correction_T_min 0.9823
_exptl_absorpt_correction_type multi-scan
_exptl_crystal_density_diffrn 1.534
_exptl_crystal_density_method 'not measured'
_exptl_crystal_F_000 1400
_exptl_crystal_size_max 0.10
_exptl_crystal_size_mid 0.10
_exptl_crystal_size_min 0.10
_refine_diff_density_max 0.300
_refine_diff_density_min -0.185
_refine_diff_density_rms 0.044
_refine_ls_abs_structure_details 'Flack H D (1983), Acta Cryst. A39, 876-881'
_refine_ls_abs_structure_Flack 0.92(11)
_refine_ls_extinction_method none
_refine_ls_goodness_of_fit_ref 1.086
_refine_ls_hydrogen_treatment mixed
_refine_ls_matrix_type full
_refine_ls_number_parameters 501
_refine_ls_number_reflns 5248
_refine_ls_number_restraints 1
_refine_ls_restrained_S_all 1.085
_refine_ls_R_factor_all 0.0348
_refine_ls_R_factor_gt 0.0311
_refine_ls_shift/su_max 0.000
_refine_ls_shift/su_mean 0.000
_refine_ls_structure_factor_coef Fsqd
_refine_ls_weighting_details 'calc w=1/[\s^2^(Fo^2^)+(0.0454P)^2^+0.8592P] where P=(Fo^2^+2Fc^2^)/3'
_refine_ls_weighting_scheme calc
_refine_ls_wR_factor_gt 0.0744
_refine_ls_wR_factor_ref 0.0812
_reflns_number_gt 4955
_reflns_number_total 5248
_reflns_threshold_expression >2sigma(I)
_cod_data_source_file c2cc34440h.txt
_cod_data_source_block m4
_cod_original_sg_symbol_H-M P_n_a_21
_cod_database_code 7108195

loop_
_symmetry_equiv_pos_as_xyz
'x, y, z'
'-x, -y, z+1/2'
'-x+1/2, y+1/2, z+1/2'
'x+1/2, -y+1/2, z'

loop_
_atom_site_label
_atom_site_type_symbol
_atom_site_fract_x
_atom_site_fract_y
_atom_site_fract_z
_atom_site_U_iso_or_equiv
_atom_site_adp_type
_atom_site_occupancy
_atom_site_symmetry_multiplicity
_atom_site_calc_flag
Si1 Si 0.75018(8) 0.45683(3) 0.31501(3) 0.02155(13) Uani 1 1 d
N1 N 0.7234(2) 0.33424(8) 0.31776(9) 0.0219(4) Uani 1 1 d
C1 C 0.6674(3) 0.28730(12) 0.27619(11) 0.0256(5) Uani 1 1 d
H1 H 0.633(3) 0.3028(13) 0.2377(13) 0.025(6) Uiso 1 1 d
C2 C 0.6649(3) 0.21548(12) 0.28882(12) 0.0288(5) Uani 1 1 d
H2 H 0.619(4) 0.1841(14) 0.2624(13) 0.031(7) Uiso 1 1 d
C3 C 0.7223(3) 0.19167(11) 0.34631(11) 0.0268(5) Uani 1 1 d
H3 H 0.727(3) 0.1421(14) 0.3566(11) 0.020(6) Uiso 1 1 d
C4 C 0.7849(3) 0.23985(11) 0.39108(10) 0.0237(4) Uani 1 1 d
C5 C 0.8532(3) 0.22151(12) 0.45123(12) 0.0284(5) Uani 1 1 d
H4 H 0.855(4) 0.1716(15) 0.4640(13) 0.037(7) Uiso 1 1 d
C6 C 0.9150(3) 0.27141(13) 0.49066(12) 0.0293(5) Uani 1 1 d
H5 H 0.960(4) 0.2590(17) 0.5290(16) 0.048(9) Uiso 1 1 d
C7 C 0.9182(3) 0.34407(12) 0.47380(10) 0.0261(5) Uani 1 1 d
C8 C 0.9949(3) 0.39707(13) 0.51154(11) 0.0312(5) Uani 1 1 d
H6 H 1.051(4) 0.3838(14) 0.5530(14) 0.036(7) Uiso 1 1 d
C9 C 0.9981(3) 0.46503(13) 0.49176(11) 0.0324(5) Uani 1 1 d
H7 H 1.054(3) 0.5028(13) 0.5165(11) 0.026(6) Uiso 1 1 d
C10 C 0.9261(3) 0.48423(12) 0.43339(11) 0.0280(5) Uani 1 1 d
H8 H 0.931(4) 0.5345(15) 0.4177(13) 0.039(7) Uiso 1 1 d
C11 C 0.8495(3) 0.43469(11) 0.39405(11) 0.0245(5) Uani 1 1 d
C12 C 0.8482(3) 0.36436(11) 0.41507(10) 0.0221(4) Uani 1 1 d
C13 C 0.7815(3) 0.31113(11) 0.37376(10) 0.0223(4) Uani 1 1 d
C14 C 0.5006(3) 0.45690(13) 0.29997(13) 0.0308(5) Uani 1 1 d
H9 H 0.454(3) 0.4140(14) 0.2847(12) 0.027(6) Uiso 1 1 d
H10 H 0.447(4) 0.4679(17) 0.3346(17) 0.053(10) Uiso 1 1 d
H11 H 0.471(5) 0.4969(18) 0.2726(15) 0.056(9) Uiso 1 1 d
C15 C 0.8876(3) 0.43819(11) 0.24510(10) 0.0232(4) Uani 1 1 d
C16 C 0.9766(3) 0.43109(10) 0.19848(10) 0.0242(4) Uani 1 1 d
C17 C 1.0958(3) 0.42729(11) 0.14539(10) 0.0248(5) Uani 1 1 d
C18 C 1.0863(3) 0.37345(11) 0.10039(10) 0.0273(5) Uani 1 1 d
C19 C 1.2084(4) 0.37224(13) 0.05111(12) 0.0328(5) Uani 1 1 d
H12 H 1.201(4) 0.3377(16) 0.0215(14) 0.040(7) Uiso 1 1 d
C20 C 1.3384(4) 0.42369(14) 0.04553(13) 0.0370(6) Uani 1 1 d
H13 H 1.416(4) 0.4205(15) 0.0140(15) 0.044(8) Uiso 1 1 d
C21 C 1.3465(3) 0.47775(13) 0.08825(12) 0.0329(5) Uani 1 1 d
C22 C 1.2265(3) 0.47939(12) 0.13812(12) 0.0291(5) Uani 1 1 d
H14 H 1.228(3) 0.5144(14) 0.1680(13) 0.029(6) Uiso 1 1 d
C23 C 1.4861(4) 0.53427(16) 0.08154(13) 0.0441(7) Uani 1 1 d
C24 C 0.9435(4) 0.31824(12) 0.10447(11) 0.0330(5) Uani 1 1 d
C25 C 0.7890(3) 0.55489(10) 0.31436(11) 0.0238(4) Uani 1 1 d
C26 C 0.8094(3) 0.61734(11) 0.31081(11) 0.0241(4) Uani 1 1 d
C27 C 0.8300(3) 0.69211(10) 0.30657(10) 0.0223(4) Uani 1 1 d
C28 C 0.8813(3) 0.72637(11) 0.25112(10) 0.0258(5) Uani 1 1 d
C29 C 0.8953(3) 0.79867(12) 0.24914(11) 0.0295(5) Uani 1 1 d
H15 H 0.935(3) 0.8230(13) 0.2094(13) 0.034(7) Uiso 1 1 d
C30 C 0.8623(3) 0.83854(11) 0.30215(11) 0.0283(5) Uani 1 1 d
H16 H 0.871(3) 0.8889(14) 0.3028(12) 0.028(6) Uiso 1 1 d
C31 C 0.8155(3) 0.80520(11) 0.35737(11) 0.0237(5) Uani 1 1 d
C32 C 0.7974(3) 0.73273(11) 0.35960(11) 0.0230(4) Uani 1 1 d
H17 H 0.765(3) 0.7113(13) 0.3974(12) 0.023(6) Uiso 1 1 d
C33 C 0.7855(3) 0.84573(12) 0.41651(11) 0.0287(5) Uani 1 1 d
C34 C 0.9160(4) 0.68430(13) 0.19274(12) 0.0367(6) Uani 1 1 d
F1 F 0.8264(3) 0.91331(7) 0.41114(8) 0.0508(4) Uani 1 1 d
F2 F 0.8852(2) 0.82037(9) 0.46329(7) 0.0491(4) Uani 1 1 d
F3 F 0.6137(2) 0.84295(8) 0.43603(7) 0.0430(4) Uani 1 1 d
F4 F 0.9814(4) 0.72478(10) 0.14691(8) 0.0754(7) Uani 1 1 d
F5 F 1.0373(2) 0.63329(9) 0.20084(8) 0.0501(4) Uani 1 1 d
F6 F 0.7668(2) 0.65373(9) 0.17109(8) 0.0504(4) Uani 1 1 d
F7 F 0.9545(2) 0.27148(7) 0.05808(7) 0.0467(4) Uani 1 1 d
F8 F 0.7769(2) 0.34488(8) 0.10293(8) 0.0459(4) Uani 1 1 d
F9 F 0.9538(2) 0.28090(7) 0.15791(7) 0.0437(4) Uani 1 1 d
F10 F 1.4372(3) 0.59403(10) 0.10775(12) 0.0777(7) Uani 1 1 d
F11 F 1.6441(2) 0.51605(12) 0.10412(14) 0.0844(7) Uani 1 1 d
F12 F 1.5172(3) 0.55032(13) 0.02168(10) 0.0839(7) Uani 1 1 d

loop_
_atom_site_aniso_label
_atom_site_aniso_U_11
_atom_site_aniso_U_22
_atom_site_aniso_U_33
_atom_site_aniso_U_23
_atom_site_aniso_U_13
_atom_site_aniso_U_12
Si1 0.0250(3) 0.0163(2) 0.0233(3) -0.0011(2) 0.0005(2) -0.0005(2)
N1 0.0237(9) 0.0198(8) 0.0223(9) 0.0002(8) 0.0013(8) -0.0015(7)
C1 0.0267(11) 0.0285(12) 0.0218(12) -0.0030(9) -0.0015(9) 0.0000(9)
C2 0.0257(11) 0.0226(11) 0.0380(14) -0.0088(10) 0.0023(10) -0.0050(9)
C3 0.0257(12) 0.0180(11) 0.0368(13) 0.0004(9) 0.0065(10) -0.0010(8)
C4 0.0227(10) 0.0225(11) 0.0259(11) 0.0023(9) 0.0057(9) -0.0001(8)
C5 0.0265(11) 0.0240(11) 0.0346(13) 0.0082(10) 0.0054(10) 0.0008(9)
C6 0.0254(11) 0.0362(13) 0.0264(12) 0.0074(10) 0.0014(10) 0.0003(10)
C7 0.0240(11) 0.0320(12) 0.0224(11) 0.0007(9) 0.0040(9) 0.0017(9)
C8 0.0322(13) 0.0395(13) 0.0220(12) -0.0032(10) -0.0028(10) 0.0024(10)
C9 0.0361(13) 0.0344(13) 0.0267(12) -0.0105(10) 0.0002(10) -0.0024(10)
C10 0.0295(12) 0.0251(11) 0.0293(12) -0.0029(9) 0.0011(10) -0.0007(9)
C11 0.0230(11) 0.0202(10) 0.0302(12) -0.0007(9) 0.0021(9) 0.0008(8)
C12 0.0208(10) 0.0240(10) 0.0215(10) -0.0007(9) 0.0037(8) 0.0009(8)
C13 0.0197(10) 0.0220(11) 0.0254(12) 0.0015(9) 0.0058(9) 0.0009(8)
C14 0.0279(12) 0.0224(11) 0.0421(16) -0.0002(11) -0.0001(11) 0.0011(9)
C15 0.0332(11) 0.0171(10) 0.0194(11) 0.0003(8) -0.0022(10) 0.0004(9)
C16 0.0338(11) 0.0169(9) 0.0218(11) 0.0018(8) -0.0038(10) 0.0003(9)
C17 0.0289(11) 0.0214(10) 0.0241(11) 0.0022(8) -0.0018(9) 0.0054(9)
C18 0.0358(12) 0.0251(11) 0.0210(11) -0.0001(9) -0.0028(10) 0.0082(9)
C19 0.0424(14) 0.0265(12) 0.0296(13) -0.0038(10) 0.0028(11) 0.0082(10)
C20 0.0349(13) 0.0377(14) 0.0383(14) -0.0007(11) 0.0111(12) 0.0086(11)
C21 0.0288(12) 0.0335(12) 0.0363(14) 0.0003(10) 0.0033(10) 0.0041(10)
C22 0.0325(13) 0.0240(11) 0.0309(13) -0.0041(10) 0.0002(10) 0.0048(9)
C23 0.0344(14) 0.0514(17) 0.0465(16) -0.0039(13) 0.0106(12) -0.0046(12)
C24 0.0494(15) 0.0266(12) 0.0229(11) -0.0008(9) -0.0009(11) 0.0006(11)
C25 0.0314(12) 0.0213(10) 0.0188(10) -0.0028(10) 0.0011(10) -0.0006(8)
C26 0.0260(11) 0.0247(11) 0.0216(11) -0.0008(9) -0.0001(9) -0.0005(8)
C27 0.0201(10) 0.0183(9) 0.0285(12) -0.0027(9) -0.0018(9) -0.0009(8)
C28 0.0281(11) 0.0290(12) 0.0202(11) 0.0004(9) 0.0014(9) -0.0048(9)
C29 0.0347(12) 0.0271(11) 0.0268(12) 0.0037(10) -0.0007(10) -0.0059(10)
C30 0.0292(12) 0.0201(10) 0.0357(14) 0.0033(9) -0.0030(10) -0.0037(9)
C31 0.0202(10) 0.0204(11) 0.0303(12) -0.0003(9) -0.0050(9) -0.0001(8)
C32 0.0224(10) 0.0211(11) 0.0254(11) 0.0021(9) -0.0017(9) -0.0022(8)
C33 0.0300(12) 0.0248(11) 0.0312(12) -0.0043(10) -0.0029(10) -0.0016(9)
C34 0.0491(15) 0.0332(13) 0.0278(13) -0.0037(10) 0.0058(12) -0.0114(12)
F1 0.0761(11) 0.0224(7) 0.0540(10) -0.0129(7) 0.0133(9) -0.0088(7)
F2 0.0612(10) 0.0504(9) 0.0356(8) -0.0172(7) -0.0204(8) 0.0160(8)
F3 0.0374(8) 0.0505(9) 0.0411(9) -0.0136(7) 0.0084(7) -0.0017(7)
F4 0.140(2) 0.0531(11) 0.0330(9) -0.0071(8) 0.0353(11) -0.0279(12)
F5 0.0463(9) 0.0551(10) 0.0488(9) -0.0241(8) 0.0097(7) 0.0042(7)
F6 0.0516(9) 0.0575(10) 0.0423(9) -0.0217(8) -0.0100(7) -0.0020(8)
F7 0.0730(11) 0.0330(8) 0.0340(8) -0.0119(6) 0.0012(8) -0.0113(7)
F8 0.0405(8) 0.0405(8) 0.0568(10) -0.0043(7) -0.0077(7) -0.0053(7)
F9 0.0672(11) 0.0315(7) 0.0324(8) 0.0061(6) -0.0054(7) -0.0092(7)
F10 0.0609(11) 0.0507(11) 0.1215(18) -0.0257(12) 0.0369(13) -0.0227(9)
F11 0.0367(10) 0.0833(14) 0.133(2) 0.0211(15) -0.0191(12) -0.0145(9)
F12 0.0927(17) 0.0901(16) 0.0688(14) 0.0085(11) 0.0200(12) -0.0465(13)

loop_
_atom_type_symbol
_atom_type_description
_atom_type_scat_dispersion_real
_atom_type_scat_dispersion_imag
_atom_type_scat_source
C C 0.0033 0.0016 'International Tables Vol C Tables 4.2.6.8 and 6.1.1.4'
H H 0.0000 0.0000 'International Tables Vol C Tables 4.2.6.8 and 6.1.1.4'
N N 0.0061 0.0033 'International Tables Vol C Tables 4.2.6.8 and 6.1.1.4'
F F 0.0171 0.0103 'International Tables Vol C Tables 4.2.6.8 and 6.1.1.4'
Si Si 0.0817 0.0704 'International Tables Vol C Tables 4.2.6.8 and 6.1.1.4'

loop_
_geom_angle_atom_site_label_1
_geom_angle_atom_site_label_2
_geom_angle_atom_site_label_3
_geom_angle
C15 Si1 C14 113.82(11)
C15 Si1 C11 117.94(9)
C14 Si1 C11 122.44(11)
C15 Si1 C25 95.80(10)
C14 Si1 C25 98.49(10)
C11 Si1 C25 99.69(10)
C15 Si1 N1 82.80(8)
C14 Si1 N1 85.53(9)
C11 Si1 N1 77.76(8)
C25 Si1 N1 175.97(8)
C1 N1 C13 118.34(18)
C1 N1 Si1 132.91(16)
C13 N1 Si1 108.75(13)
N1 C1 C2 122.4(2)
C3 C2 C1 119.5(2)
C2 C3 C4 119.6(2)
C3 C4 C13 116.5(2)
C3 C4 C5 124.8(2)
C13 C4 C5 118.7(2)
C6 C5 C4 120.7(2)
C5 C6 C7 122.0(2)
C8 C7 C12 117.4(2)
C8 C7 C6 123.7(2)
C12 C7 C6 118.9(2)
C9 C8 C7 120.6(2)
C8 C9 C10 121.1(2)
C11 C10 C9 121.1(2)
C10 C11 C12 117.1(2)
C10 C11 Si1 123.32(17)
C12 C11 Si1 119.55(16)
C7 C12 C11 122.7(2)
C7 C12 C13 118.73(19)
C11 C12 C13 118.5(2)
N1 C13 C4 123.7(2)
N1 C13 C12 115.25(18)
C4 C13 C12 121.0(2)
C16 C15 Si1 175.27(18)
C15 C16 C17 174.3(2)
C22 C17 C18 118.5(2)
C22 C17 C16 118.5(2)
C18 C17 C16 123.0(2)
C19 C18 C17 119.9(2)
C19 C18 C24 119.5(2)
C17 C18 C24 120.6(2)
C20 C19 C18 120.5(2)
C19 C20 C21 120.3(2)
C20 C21 C22 119.9(2)
C20 C21 C23 120.3(2)
C22 C21 C23 119.8(2)
C21 C22 C17 120.9(2)
F11 C23 F10 108.4(3)
F11 C23 F12 105.1(3)
F10 C23 F12 104.9(3)
F11 C23 C21 112.8(2)
F10 C23 C21 113.0(2)
F12 C23 C21 112.0(2)
F8 C24 F7 107.0(2)
F8 C24 F9 105.9(2)
F7 C24 F9 105.89(18)
F8 C24 C18 112.54(19)
F7 C24 C18 112.6(2)
F9 C24 C18 112.5(2)
C26 C25 Si1 176.5(2)
C25 C26 C27 178.9(2)
C32 C27 C28 118.35(19)
C32 C27 C26 118.8(2)
C28 C27 C26 122.9(2)
C29 C28 C27 120.6(2)
C29 C28 C34 119.5(2)
C27 C28 C34 119.87(19)
C28 C29 C30 120.5(2)
C31 C30 C29 119.3(2)
C30 C31 C32 120.6(2)
C30 C31 C33 121.34(19)
C32 C31 C33 118.0(2)
C31 C32 C27 120.5(2)
F1 C33 F2 106.87(19)
F1 C33 F3 106.38(19)
F2 C33 F3 106.0(2)
F1 C33 C31 113.2(2)
F2 C33 C31 111.38(18)
F3 C33 C31 112.55(18)
F6 C34 F5 106.45(19)
F6 C34 F4 107.3(2)
F5 C34 F4 105.8(2)
F6 C34 C28 112.4(2)
F5 C34 C28 113.3(2)
F4 C34 C28 111.23(19)

loop_
_geom_bond_atom_site_label_1
_geom_bond_atom_site_label_2
_geom_bond_distance
Si1 C15 1.842(2)
Si1 C14 1.873(3)
Si1 C11 1.890(2)
Si1 C25 1.891(2)
Si1 N1 2.3454(17)
N1 C1 1.327(3)
N1 C13 1.346(3)
C1 C2 1.395(3)
C2 C3 1.377(4)
C3 C4 1.405(3)
C4 C13 1.408(3)
C4 C5 1.425(3)
C5 C6 1.351(4)
C6 C7 1.431(3)
C7 C8 1.411(3)
C7 C12 1.412(3)
C8 C9 1.363(4)
C9 C10 1.405(4)
C10 C11 1.385(3)
C11 C12 1.414(3)
C12 C13 1.433(3)
C15 C16 1.202(3)
C16 C17 1.439(3)
C17 C22 1.394(3)
C17 C18 1.408(3)
C18 C19 1.387(3)
C18 C24 1.493(3)
C19 C20 1.378(4)
C20 C21 1.378(4)
C21 C22 1.388(4)
C21 C23 1.498(4)
C23 F11 1.310(4)
C23 F10 1.320(3)
C23 F12 1.336(3)
C24 F8 1.332(3)
C24 F7 1.336(3)
C24 F9 1.348(3)
C25 C26 1.202(3)
C26 C27 1.436(3)
C27 C32 1.394(3)
C27 C28 1.406(3)
C28 C29 1.382(3)
C28 C34 1.506(3)
C29 C30 1.386(3)
C30 C31 1.385(3)
C31 C32 1.388(3)
C31 C33 1.498(3)
C33 F1 1.328(3)
C33 F2 1.333(3)
C33 F3 1.337(3)
C34 F6 1.330(3)
C34 F5 1.334(3)
C34 F4 1.338(3)
